data_4001315
loop_
_publ_author_name
'Bernuy-Lopez, Carlos'
'Allix, Mathieu'
'Bridges, Craig A.'
'Claridge, John B.'
'Rosseinsky, Matthew J.'

_publ_section_title
;
 Sr2MgMoO6-\d:&#x00A0; Structure, Phase Stability, and Cation Site Order
 Control of Reduction
;
_journal_issue 5
_journal_name_full 'Chemistry of Materials'
_journal_page_first 1035
_journal_paper_doi 10.1021/cm0624116
_journal_volume 19
_journal_year 2007
_chemical_formula_sum 'Mg0.43 Mo1.57 O7 Sr3'
_chemical_formula_weight 535.77
_chemical_name_systematic ' ?'
_space_group_IT_number 139
_symmetry_cell_setting tetragonal
_symmetry_space_group_name_Hall '-I 4 2'
_symmetry_space_group_name_H-M 'I 4/m m m'
_cell_angle_alpha 90.0
_cell_angle_beta 90.0
_cell_angle_gamma 90.0
_cell_formula_units_Z 2
_cell_length_a 3.938952(8)
_cell_length_b 3.938952
_cell_length_c 20.365(4)
_cell_volume 315.97(6)
_pd_block_id 2006-10-06T09:09|FINAL_phase6|jbc||
_pd_phase_name 'from C:/Documents and Settings/John/Desktop/pending/Sr2MgMoO6_2/cr'
_cod_data_source_file cm0624116si20061009_082105.cif
_cod_data_source_block FINAL_phase_6
_cod_depositor_comments
;
The following automatic conversions were performed:

'_geom_bond_publ_flag' value 'N' changed to 'n' according to
/home/saulius/struct/CIF-dictionaries/cif_core.dic dictionary named
'cif_core.dic' version 2.4.1 from 2010-06-29 (111
times).

'_geom_angle_publ_flag' value 'N' changed to 'n' according
to /home/saulius/struct/CIF-dictionaries/cif_core.dic dictionary
named 'cif_core.dic' version 2.4.1 from 2010-06-29 (840 times).

Automatic conversion script
Id: cif_fix_values 1715 2011-07-08 13:25:40Z adriana 
;
_cod_database_code 4001315

loop_
_symmetry_equiv_pos_site_id
_symmetry_equiv_pos_as_xyz
1 +x,+y,+z
2 -y,+x,+z
3 -x,-y,+z
4 +y,-x,+z
5 -x,+y,+z
6 -y,-x,+z
7 +x,-y,+z
8 +y,+x,+z
-1 -x,-y,-z
-2 +y,-x,-z
-3 +x,+y,-z
-4 -y,+x,-z
-5 +x,-y,-z
-6 +y,+x,-z
-7 -x,+y,-z
-8 -y,-x,-z
101 +x+1/2,+y+1/2,+z+1/2
102 -y+1/2,+x+1/2,+z+1/2
103 -x+1/2,-y+1/2,+z+1/2
104 +y+1/2,-x+1/2,+z+1/2
105 -x+1/2,+y+1/2,+z+1/2
106 -y+1/2,-x+1/2,+z+1/2
107 +x+1/2,-y+1/2,+z+1/2
108 +y+1/2,+x+1/2,+z+1/2
-101 -x+1/2,-y+1/2,-z+1/2
-102 +y+1/2,-x+1/2,-z+1/2
-103 +x+1/2,+y+1/2,-z+1/2
-104 -y+1/2,+x+1/2,-z+1/2
-105 +x+1/2,-y+1/2,-z+1/2
-106 +y+1/2,+x+1/2,-z+1/2
-107 -x+1/2,+y+1/2,-z+1/2
-108 -y+1/2,-x+1/2,-z+1/2

loop_
_atom_site_type_symbol
_atom_site_label
_atom_site_fract_x
_atom_site_fract_y
_atom_site_fract_z
_atom_site_occupancy
_atom_site_thermal_displace_type
_atom_site_U_iso_or_equiv
_atom_site_symmetry_multiplicity
Sr Sr1 0.0 0.0 0.5 1.0 Uiso 0.01 2
Sr Sr2 0.0 0.0 0.30918(35) 1.0 Uiso 0.01 4
Mo Mo1 0.0 0.0 0.0975(5) 0.784(11) Uiso 0.01 4
O O1 0.0 0.0 0.0 1.0 Uiso 0.01 2
O O2 0.0 0.0 0.2148(19) 1.0 Uiso 0.01 4
O O3 0.0 0.5 0.1027(21) 1.0 Uiso 0.01 8
Mg Mg1 0.0 0.0 0.0975(5) 0.216(11) Uiso 0.01 4

loop_
_atom_type_symbol
_atom_type_number_in_cell
Sr 6.0
Mo 3.135
Mg 0.865
O 14.0

loop_
_geom_angle_atom_site_label_1
_geom_angle_atom_site_label_2
_geom_angle_atom_site_label_3
_geom_angle
_geom_angle_site_symmetry_1
_geom_angle_site_symmetry_3
_geom_angle_publ_flag
Sr1 Sr1 Sr1 90.0 1_455 1_545 n
Sr1 Sr1 Sr1 90.0 1_455 1_565 n
Sr1 Sr1 Sr1 180.0 1_455 1_655 n
Sr1 Sr1 Sr2 90.0 1_455 1_555 n
Sr1 Sr1 Sr2 90.0 1_455 -1_556 n
Sr1 Sr1 Mo1 54.85(7) 1_455 101_445 n
Sr1 Sr1 Mo1 54.85(7) 1_455 101_455 n
Sr1 Sr1 Mo1 125.15(7) 1_455 101_545 n
Sr1 Sr1 Mo1 125.15(7) 1_455 101_555 n
Sr1 Sr1 Mo1 54.85(7) 1_455 -101_334 n
Sr1 Sr1 Mo1 54.85(7) 1_455 -101_344 n
Sr1 Sr1 Mo1 125.15(7) 1_455 -101_434 n
Sr1 Sr1 Mo1 125.15(7) 1_455 -101_444 n
Sr1 Sr1 O1 45.0 1_455 101_445 n
Sr1 Sr1 O1 45.0 1_455 101_455 n
Sr1 Sr1 O1 135.0 1_455 101_545 n
Sr1 Sr1 O1 135.0 1_455 101_555 n
Sr1 Sr1 O3 46.7(6) 1_455 101_445 n
Sr1 Sr1 O3 133.3(6) 1_455 101_545 n
Sr1 Sr1 O3 90.0 1_455 102_545 n
Sr1 Sr1 O3 90.0 1_455 102_555 n
Sr1 Sr1 O3 46.7(6) 1_455 -101_344 n
Sr1 Sr1 O3 133.3(6) 1_455 -101_444 n
Sr1 Sr1 O3 90.0 1_455 -102_334 n
Sr1 Sr1 Sr1 180.0 1_545 1_565 n
Sr1 Sr1 Sr1 90.0 1_545 1_655 n
Sr1 Sr1 Sr2 90.0 1_545 1_555 n
Sr1 Sr1 Sr2 90.0 1_545 -1_556 n
Sr1 Sr1 Mo1 54.85(7) 1_545 101_445 n
Sr1 Sr1 Mo1 125.15(7) 1_545 101_455 n
Sr1 Sr1 Mo1 54.85(7) 1_545 101_545 n
Sr1 Sr1 Mo1 125.15(7) 1_545 101_555 n
Sr1 Sr1 Mo1 54.85(7) 1_545 -101_334 n
Sr1 Sr1 Mo1 125.15(7) 1_545 -101_344 n
Sr1 Sr1 Mo1 54.85(7) 1_545 -101_434 n
Sr1 Sr1 Mo1 125.15(7) 1_545 -101_444 n
Sr1 Sr1 O1 45.0 1_545 101_445 n
Sr1 Sr1 O1 135.0 1_545 101_455 n
Sr1 Sr1 O1 45.0 1_545 101_545 n
Sr1 Sr1 O1 135.0 1_545 101_555 n
Sr1 Sr1 O3 90.0 1_545 101_445 n
Sr1 Sr1 O3 90.0 1_545 101_545 n
Sr1 Sr1 O3 46.7(6) 1_545 102_545 n
Sr1 Sr1 O3 133.3(6) 1_545 102_555 n
Sr1 Sr1 O3 90.0 1_545 -101_344 n
Sr1 Sr1 O3 90.0 1_545 -101_444 n
Sr1 Sr1 O3 46.7(6) 1_545 -102_334 n
Sr1 Sr1 Sr1 90.0 1_565 1_655 n
Sr1 Sr1 Sr2 90.0 1_565 1_555 n
Sr1 Sr1 Sr2 90.0 1_565 -1_556 n
Sr1 Sr1 Mo1 125.15(7) 1_565 101_445 n
Sr1 Sr1 Mo1 54.85(7) 1_565 101_455 n
Sr1 Sr1 Mo1 125.15(7) 1_565 101_545 n
Sr1 Sr1 Mo1 54.85(7) 1_565 101_555 n
Sr1 Sr1 Mo1 125.15(7) 1_565 -101_334 n
Sr1 Sr1 Mo1 54.85(7) 1_565 -101_344 n
Sr1 Sr1 Mo1 125.15(7) 1_565 -101_434 n
Sr1 Sr1 Mo1 54.85(7) 1_565 -101_444 n
Sr1 Sr1 O1 135.0 1_565 101_445 n
Sr1 Sr1 O1 45.0 1_565 101_455 n
Sr1 Sr1 O1 135.0 1_565 101_545 n
Sr1 Sr1 O1 45.0 1_565 101_555 n
Sr1 Sr1 O3 90.0 1_565 101_445 n
Sr1 Sr1 O3 90.0 1_565 101_545 n
Sr1 Sr1 O3 133.3(6) 1_565 102_545 n
Sr1 Sr1 O3 46.7(6) 1_565 102_555 n
Sr1 Sr1 O3 90.0 1_565 -101_344 n
Sr1 Sr1 O3 90.0 1_565 -101_444 n
Sr1 Sr1 O3 133.3(6) 1_565 -102_334 n
Sr1 Sr1 Sr2 90.0 1_655 1_555 n
Sr1 Sr1 Sr2 90.0 1_655 -1_556 n
Sr1 Sr1 Mo1 125.15(7) 1_655 101_445 n
Sr1 Sr1 Mo1 125.15(7) 1_655 101_455 n
Sr1 Sr1 Mo1 54.85(7) 1_655 101_545 n
Sr1 Sr1 Mo1 54.85(7) 1_655 101_555 n
Sr1 Sr1 Mo1 125.15(7) 1_655 -101_334 n
Sr1 Sr1 Mo1 125.15(7) 1_655 -101_344 n
Sr1 Sr1 Mo1 54.85(7) 1_655 -101_434 n
Sr1 Sr1 Mo1 54.85(7) 1_655 -101_444 n
Sr1 Sr1 O1 135.0 1_655 101_445 n
Sr1 Sr1 O1 135.0 1_655 101_455 n
Sr1 Sr1 O1 45.0 1_655 101_545 n
Sr1 Sr1 O1 45.0 1_655 101_555 n
Sr1 Sr1 O3 133.3(6) 1_655 101_445 n
Sr1 Sr1 O3 46.7(6) 1_655 101_545 n
Sr1 Sr1 O3 90.0 1_655 102_545 n
Sr1 Sr1 O3 90.0 1_655 102_555 n
Sr1 Sr1 O3 133.3(6) 1_655 -101_344 n
Sr1 Sr1 O3 46.7(6) 1_655 -101_444 n
Sr1 Sr1 O3 90.0 1_655 -102_334 n
Sr2 Sr1 Sr2 180.0 1_555 -1_556 n
Sr2 Sr1 Mo1 125.49(14) 1_555 101_445 n
Sr2 Sr1 Mo1 125.49(14) 1_555 101_455 n
Sr2 Sr1 Mo1 125.49(14) 1_555 101_545 n
Sr2 Sr1 Mo1 125.49(14) 1_555 101_555 n
Sr2 Sr1 Mo1 54.51(14) 1_555 -101_334 n
Sr2 Sr1 Mo1 54.51(14) 1_555 -101_344 n
Sr2 Sr1 Mo1 54.51(14) 1_555 -101_434 n
Sr2 Sr1 Mo1 54.51(14) 1_555 -101_444 n
Sr2 Sr1 O1 90.0 1_555 101_445 n
Sr2 Sr1 O1 90.0 1_555 101_455 n
Sr2 Sr1 O1 90.0 1_555 101_545 n
Sr2 Sr1 O1 90.0 1_555 101_555 n
Sr2 Sr1 O3 136.7(6) 1_555 101_445 n
Sr2 Sr1 O3 136.7(6) 1_555 101_545 n
Sr2 Sr1 O3 136.7(6) 1_555 102_545 n
Sr2 Sr1 O3 136.7(6) 1_555 102_555 n
Sr2 Sr1 O3 43.3(6) 1_555 -101_344 n
Sr2 Sr1 O3 43.3(6) 1_555 -101_444 n
Sr2 Sr1 O3 43.3(6) 1_555 -102_334 n
Sr2 Sr1 Mo1 54.51(14) -1_556 101_445 n
Sr2 Sr1 Mo1 54.51(14) -1_556 101_455 n
Sr2 Sr1 Mo1 54.51(14) -1_556 101_545 n
Sr2 Sr1 Mo1 54.51(14) -1_556 101_555 n
Sr2 Sr1 Mo1 125.49(14) -1_556 -101_334 n
Sr2 Sr1 Mo1 125.49(14) -1_556 -101_344 n
Sr2 Sr1 Mo1 125.49(14) -1_556 -101_434 n
Sr2 Sr1 Mo1 125.49(14) -1_556 -101_444 n
Sr2 Sr1 O1 90.0 -1_556 101_445 n
Sr2 Sr1 O1 90.0 -1_556 101_455 n
Sr2 Sr1 O1 90.0 -1_556 101_545 n
Sr2 Sr1 O1 90.0 -1_556 101_555 n
Sr2 Sr1 O3 43.3(6) -1_556 101_445 n
Sr2 Sr1 O3 43.3(6) -1_556 101_545 n
Sr2 Sr1 O3 43.3(6) -1_556 102_545 n
Sr2 Sr1 O3 43.3(6) -1_556 102_555 n
Sr2 Sr1 O3 136.7(6) -1_556 -101_344 n
Sr2 Sr1 O3 136.7(6) -1_556 -101_444 n
Sr2 Sr1 O3 136.7(6) -1_556 -102_334 n
Mo1 Sr1 Mo1 70.30(15) 101_445 101_455 n
Mo1 Sr1 Mo1 70.30(15) 101_445 101_545 n
Mo1 Sr1 Mo1 109.01(29) 101_445 101_555 n
Mo1 Sr1 Mo1 70.99(29) 101_445 -101_334 n
Mo1 Sr1 Mo1 109.70(15) 101_445 -101_344 n
Mo1 Sr1 Mo1 109.70(15) 101_445 -101_434 n
Mo1 Sr1 Mo1 180.0 101_445 -101_444 n
Mo1 Sr1 O1 35.49(14) 101_445 101_445 n
Mo1 Sr1 O1 90.0 101_445 101_455 n
Mo1 Sr1 O1 90.0 101_445 101_545 n
Mo1 Sr1 O1 144.51(14) 101_445 101_555 n
Mo1 Sr1 O3 35.18(8) 101_445 101_445 n
Mo1 Sr1 O3 88.4(5) 101_445 101_545 n
Mo1 Sr1 O3 35.18(8) 101_445 102_545 n
Mo1 Sr1 O3 88.4(5) 101_445 102_555 n
Mo1 Sr1 O3 91.6(5) 101_445 -101_344 n
Mo1 Sr1 O3 144.82(8) 101_445 -101_444 n
Mo1 Sr1 O3 91.6(5) 101_445 -102_334 n
Mo1 Sr1 Mo1 109.01(29) 101_455 101_545 n
Mo1 Sr1 Mo1 70.30(15) 101_455 101_555 n
Mo1 Sr1 Mo1 109.70(15) 101_455 -101_334 n
Mo1 Sr1 Mo1 70.99(29) 101_455 -101_344 n
Mo1 Sr1 Mo1 180.0 101_455 -101_434 n
Mo1 Sr1 Mo1 109.70(15) 101_455 -101_444 n
Mo1 Sr1 O1 90.0 101_455 101_445 n
Mo1 Sr1 O1 35.49(14) 101_455 101_455 n
Mo1 Sr1 O1 144.51(14) 101_455 101_545 n
Mo1 Sr1 O1 90.0 101_455 101_555 n
Mo1 Sr1 O3 35.18(8) 101_455 101_445 n
Mo1 Sr1 O3 88.4(5) 101_455 101_545 n
Mo1 Sr1 O3 88.4(5) 101_455 102_545 n
Mo1 Sr1 O3 35.18(8) 101_455 102_555 n
Mo1 Sr1 O3 91.6(5) 101_455 -101_344 n
Mo1 Sr1 O3 144.82(8) 101_455 -101_444 n
Mo1 Sr1 O3 144.82(8) 101_455 -102_334 n
Mo1 Sr1 Mo1 70.30(15) 101_545 101_555 n
Mo1 Sr1 Mo1 109.70(15) 101_545 -101_334 n
Mo1 Sr1 Mo1 180.0 101_545 -101_344 n
Mo1 Sr1 Mo1 70.99(29) 101_545 -101_434 n
Mo1 Sr1 Mo1 109.70(15) 101_545 -101_444 n
Mo1 Sr1 O1 90.0 101_545 101_445 n
Mo1 Sr1 O1 144.51(14) 101_545 101_455 n
Mo1 Sr1 O1 35.49(14) 101_545 101_545 n
Mo1 Sr1 O1 90.0 101_545 101_555 n
Mo1 Sr1 O3 88.4(5) 101_545 101_445 n
Mo1 Sr1 O3 35.18(8) 101_545 101_545 n
Mo1 Sr1 O3 35.18(8) 101_545 102_545 n
Mo1 Sr1 O3 88.4(5) 101_545 102_555 n
Mo1 Sr1 O3 144.82(8) 101_545 -101_344 n
Mo1 Sr1 O3 91.6(5) 101_545 -101_444 n
Mo1 Sr1 O3 91.6(5) 101_545 -102_334 n
Mo1 Sr1 Mo1 180.0 101_555 -101_334 n
Mo1 Sr1 Mo1 109.70(15) 101_555 -101_344 n
Mo1 Sr1 Mo1 109.70(15) 101_555 -101_434 n
Mo1 Sr1 Mo1 70.99(29) 101_555 -101_444 n
Mo1 Sr1 O1 144.51(14) 101_555 101_445 n
Mo1 Sr1 O1 90.0 101_555 101_455 n
Mo1 Sr1 O1 90.0 101_555 101_545 n
Mo1 Sr1 O1 35.49(14) 101_555 101_555 n
Mo1 Sr1 O3 88.4(5) 101_555 101_445 n
Mo1 Sr1 O3 35.18(8) 101_555 101_545 n
Mo1 Sr1 O3 88.4(5) 101_555 102_545 n
Mo1 Sr1 O3 35.18(8) 101_555 102_555 n
Mo1 Sr1 O3 144.82(8) 101_555 -101_344 n
Mo1 Sr1 O3 91.6(5) 101_555 -101_444 n
Mo1 Sr1 O3 144.82(8) 101_555 -102_334 n
Mo1 Sr1 Mo1 70.30(15) -101_334 -101_344 n
Mo1 Sr1 Mo1 70.30(15) -101_334 -101_434 n
Mo1 Sr1 Mo1 109.01(29) -101_334 -101_444 n
Mo1 Sr1 O1 35.49(14) -101_334 101_445 n
Mo1 Sr1 O1 90.0 -101_334 101_455 n
Mo1 Sr1 O1 90.0 -101_334 101_545 n
Mo1 Sr1 O1 144.51(14) -101_334 101_555 n
Mo1 Sr1 O3 91.6(5) -101_334 101_445 n
Mo1 Sr1 O3 144.82(8) -101_334 101_545 n
Mo1 Sr1 O3 91.6(5) -101_334 102_545 n
Mo1 Sr1 O3 144.82(8) -101_334 102_555 n
Mo1 Sr1 O3 35.18(8) -101_334 -101_344 n
Mo1 Sr1 O3 88.4(5) -101_334 -101_444 n
Mo1 Sr1 O3 35.18(8) -101_334 -102_334 n
Mo1 Sr1 Mo1 109.01(29) -101_344 -101_434 n
Mo1 Sr1 Mo1 70.30(15) -101_344 -101_444 n
Mo1 Sr1 O1 90.0 -101_344 101_445 n
Mo1 Sr1 O1 35.49(14) -101_344 101_455 n
Mo1 Sr1 O1 144.51(14) -101_344 101_545 n
Mo1 Sr1 O1 90.0 -101_344 101_555 n
Mo1 Sr1 O3 91.6(5) -101_344 101_445 n
Mo1 Sr1 O3 144.82(8) -101_344 101_545 n
Mo1 Sr1 O3 144.82(8) -101_344 102_545 n
Mo1 Sr1 O3 91.6(5) -101_344 102_555 n
Mo1 Sr1 O3 35.18(8) -101_344 -101_344 n
Mo1 Sr1 O3 88.4(5) -101_344 -101_444 n
Mo1 Sr1 O3 88.4(5) -101_344 -102_334 n
Mo1 Sr1 Mo1 70.30(15) -101_434 -101_444 n
Mo1 Sr1 O1 90.0 -101_434 101_445 n
Mo1 Sr1 O1 144.51(14) -101_434 101_455 n
Mo1 Sr1 O1 35.49(14) -101_434 101_545 n
Mo1 Sr1 O1 90.0 -101_434 101_555 n
Mo1 Sr1 O3 144.82(8) -101_434 101_445 n
Mo1 Sr1 O3 91.6(5) -101_434 101_545 n
Mo1 Sr1 O3 91.6(5) -101_434 102_545 n
Mo1 Sr1 O3 144.82(8) -101_434 102_555 n
Mo1 Sr1 O3 88.4(5) -101_434 -101_344 n
Mo1 Sr1 O3 35.18(8) -101_434 -101_444 n
Mo1 Sr1 O3 35.18(8) -101_434 -102_334 n
Mo1 Sr1 O1 144.51(14) -101_444 101_445 n
Mo1 Sr1 O1 90.0 -101_444 101_455 n
Mo1 Sr1 O1 90.0 -101_444 101_545 n
Mo1 Sr1 O1 35.49(14) -101_444 101_555 n
Mo1 Sr1 O3 144.82(8) -101_444 101_445 n
Mo1 Sr1 O3 91.6(5) -101_444 101_545 n
Mo1 Sr1 O3 144.82(8) -101_444 102_545 n
Mo1 Sr1 O3 91.6(5) -101_444 102_555 n
Mo1 Sr1 O3 88.4(5) -101_444 -101_344 n
Mo1 Sr1 O3 35.18(8) -101_444 -101_444 n
Mo1 Sr1 O3 88.4(5) -101_444 -102_334 n
O1 Sr1 O1 90.0 101_445 101_455 n
O1 Sr1 O1 90.0 101_445 101_545 n
O1 Sr1 O1 179.9802 101_445 101_555 n
O1 Sr1 O3 61.01(34) 101_445 101_445 n
O1 Sr1 O3 118.99(34) 101_445 101_545 n
O1 Sr1 O3 61.01(34) 101_445 102_545 n
O1 Sr1 O3 118.99(34) 101_445 102_555 n
O1 Sr1 O3 61.01(34) 101_445 -101_344 n
O1 Sr1 O3 118.99(34) 101_445 -101_444 n
O1 Sr1 O3 61.01(34) 101_445 -102_334 n
O1 Sr1 O1 179.972 101_455 101_545 n
O1 Sr1 O1 90.0 101_455 101_555 n
O1 Sr1 O3 61.01(34) 101_455 101_445 n
O1 Sr1 O3 118.99(34) 101_455 101_545 n
O1 Sr1 O3 118.99(34) 101_455 102_545 n
O1 Sr1 O3 61.01(34) 101_455 102_555 n
O1 Sr1 O3 61.01(34) 101_455 -101_344 n
O1 Sr1 O3 118.99(34) 101_455 -101_444 n
O1 Sr1 O3 118.99(34) 101_455 -102_334 n
O1 Sr1 O1 90.0 101_545 101_555 n
O1 Sr1 O3 118.99(34) 101_545 101_445 n
O1 Sr1 O3 61.01(34) 101_545 101_545 n
O1 Sr1 O3 61.01(34) 101_545 102_545 n
O1 Sr1 O3 118.99(34) 101_545 102_555 n
O1 Sr1 O3 118.99(34) 101_545 -101_344 n
O1 Sr1 O3 61.01(34) 101_545 -101_444 n
O1 Sr1 O3 61.01(34) 101_545 -102_334 n
O1 Sr1 O3 118.99(34) 101_555 101_445 n
O1 Sr1 O3 61.01(34) 101_555 101_545 n
O1 Sr1 O3 118.99(34) 101_555 102_545 n
O1 Sr1 O3 61.01(34) 101_555 102_555 n
O1 Sr1 O3 118.99(34) 101_555 -101_344 n
O1 Sr1 O3 61.01(34) 101_555 -101_444 n
O1 Sr1 O3 118.99(34) 101_555 -102_334 n
O3 Sr1 O3 86.5(11) 101_445 101_545 n
O3 Sr1 O3 58.0(7) 101_445 102_545 n
O3 Sr1 O3 58.0(7) 101_445 102_555 n
O3 Sr1 O3 93.5(11) 101_445 -101_344 n
O3 Sr1 O3 179.972 101_445 -101_444 n
O3 Sr1 O3 122.0(7) 101_445 -102_334 n
O3 Sr1 O3 58.0(7) 101_545 102_545 n
O3 Sr1 O3 58.0(7) 101_545 102_555 n
O3 Sr1 O3 179.9802 101_545 -101_344 n
O3 Sr1 O3 93.5(11) 101_545 -101_444 n
O3 Sr1 O3 122.0(7) 101_545 -102_334 n
O3 Sr1 O3 86.5(11) 102_545 102_555 n
O3 Sr1 O3 122.0(7) 102_545 -101_344 n
O3 Sr1 O3 122.0(7) 102_545 -101_444 n
O3 Sr1 O3 93.5(11) 102_545 -102_334 n
O3 Sr1 O3 122.0(7) 102_555 -101_344 n
O3 Sr1 O3 122.0(7) 102_555 -101_444 n
O3 Sr1 O3 179.9802 102_555 -102_334 n
O3 Sr1 O3 86.5(11) -101_344 -101_444 n
O3 Sr1 O3 58.0(7) -101_344 -102_334 n
O3 Sr1 O3 58.0(7) -101_444 -102_334 n
Sr1 Sr2 Sr2 90.0 1_555 1_455 n
Sr1 Sr2 Sr2 90.0 1_555 1_545 n
Sr1 Sr2 Sr2 90.0 1_555 1_565 n
Sr1 Sr2 Sr2 90.0 1_555 1_655 n
Sr1 Sr2 Sr2 130.88(17) 1_555 -101_334 n
Sr1 Sr2 Sr2 130.88(17) 1_555 -101_344 n
Sr1 Sr2 Sr2 130.88(17) 1_555 -101_434 n
Sr1 Sr2 Sr2 130.88(17) 1_555 -101_444 n
Sr1 Sr2 Mo1 55.70(18) 1_555 -101_334 n
Sr1 Sr2 Mo1 55.70(18) 1_555 -101_344 n
Sr1 Sr2 Mo1 55.70(18) 1_555 -101_434 n
Sr1 Sr2 Mo1 55.70(18) 1_555 -101_444 n
Sr1 Sr2 O2 180.0 1_555 1_555 n
Sr1 Sr2 O2 99.9(8) 1_555 -101_334 n
Sr1 Sr2 O2 99.9(8) 1_555 -101_344 n
Sr1 Sr2 O2 99.9(8) 1_555 -101_434 n
Sr1 Sr2 O2 99.9(8) 1_555 -101_444 n
Sr1 Sr2 O3 47.7(7) 1_555 -101_344 n
Sr1 Sr2 O3 47.7(7) 1_555 -101_444 n
Sr1 Sr2 O3 47.7(7) 1_555 -102_334 n
Sr1 Sr2 O3 47.7(7) 1_555 -102_344 n
Sr1 Sr2 Mg1 55.70(18) 1_555 -101_334 n
Sr1 Sr2 Mg1 55.70(18) 1_555 -101_344 n
Sr1 Sr2 Mg1 55.70(18) 1_555 -101_434 n
Sr2 Sr2 Sr2 90.0 1_455 1_545 n
Sr2 Sr2 Sr2 90.0 1_455 1_565 n
Sr2 Sr2 Sr2 180.0 1_455 1_655 n
Sr2 Sr2 Sr2 57.68(9) 1_455 -101_334 n
Sr2 Sr2 Sr2 57.68(9) 1_455 -101_344 n
Sr2 Sr2 Sr2 122.32(9) 1_455 -101_434 n
Sr2 Sr2 Sr2 122.32(9) 1_455 -101_444 n
Sr2 Sr2 Mo1 54.26(9) 1_455 -101_334 n
Sr2 Sr2 Mo1 54.26(9) 1_455 -101_344 n
Sr2 Sr2 Mo1 125.74(9) 1_455 -101_434 n
Sr2 Sr2 Mo1 125.74(9) 1_455 -101_444 n
Sr2 Sr2 O2 90.0 1_455 1_555 n
Sr2 Sr2 O2 45.85(13) 1_455 -101_334 n
Sr2 Sr2 O2 45.85(13) 1_455 -101_344 n
Sr2 Sr2 O2 134.15(13) 1_455 -101_434 n
Sr2 Sr2 O2 134.15(13) 1_455 -101_444 n
Sr2 Sr2 O3 42.3(7) 1_455 -101_344 n
Sr2 Sr2 O3 137.7(7) 1_455 -101_444 n
Sr2 Sr2 O3 90.0 1_455 -102_334 n
Sr2 Sr2 O3 90.0 1_455 -102_344 n
Sr2 Sr2 Mg1 54.26(9) 1_455 -101_334 n
Sr2 Sr2 Mg1 54.26(9) 1_455 -101_344 n
Sr2 Sr2 Mg1 125.74(9) 1_455 -101_434 n
Sr2 Sr2 Sr2 180.0 1_545 1_565 n
Sr2 Sr2 Sr2 90.0 1_545 1_655 n
Sr2 Sr2 Sr2 57.68(9) 1_545 -101_334 n
Sr2 Sr2 Sr2 122.32(9) 1_545 -101_344 n
Sr2 Sr2 Sr2 57.68(9) 1_545 -101_434 n
Sr2 Sr2 Sr2 122.32(9) 1_545 -101_444 n
Sr2 Sr2 Mo1 54.26(9) 1_545 -101_334 n
Sr2 Sr2 Mo1 125.74(9) 1_545 -101_344 n
Sr2 Sr2 Mo1 54.26(9) 1_545 -101_434 n
Sr2 Sr2 Mo1 125.74(9) 1_545 -101_444 n
Sr2 Sr2 O2 90.0 1_545 1_555 n
Sr2 Sr2 O2 45.85(13) 1_545 -101_334 n
Sr2 Sr2 O2 134.15(13) 1_545 -101_344 n
Sr2 Sr2 O2 45.85(13) 1_545 -101_434 n
Sr2 Sr2 O2 134.15(13) 1_545 -101_444 n
Sr2 Sr2 O3 90.0 1_545 -101_344 n
Sr2 Sr2 O3 90.0 1_545 -101_444 n
Sr2 Sr2 O3 42.3(7) 1_545 -102_334 n
Sr2 Sr2 O3 137.7(7) 1_545 -102_344 n
Sr2 Sr2 Mg1 54.26(9) 1_545 -101_334 n
Sr2 Sr2 Mg1 125.74(9) 1_545 -101_344 n
Sr2 Sr2 Mg1 54.26(9) 1_545 -101_434 n
Sr2 Sr2 Sr2 90.0 1_565 1_655 n
Sr2 Sr2 Sr2 122.32(9) 1_565 -101_334 n
Sr2 Sr2 Sr2 57.68(9) 1_565 -101_344 n
Sr2 Sr2 Sr2 122.32(9) 1_565 -101_434 n
Sr2 Sr2 Sr2 57.68(9) 1_565 -101_444 n
Sr2 Sr2 Mo1 125.74(9) 1_565 -101_334 n
Sr2 Sr2 Mo1 54.26(9) 1_565 -101_344 n
Sr2 Sr2 Mo1 125.74(9) 1_565 -101_434 n
Sr2 Sr2 Mo1 54.26(9) 1_565 -101_444 n
Sr2 Sr2 O2 90.0 1_565 1_555 n
Sr2 Sr2 O2 134.15(13) 1_565 -101_334 n
Sr2 Sr2 O2 45.85(13) 1_565 -101_344 n
Sr2 Sr2 O2 134.15(13) 1_565 -101_434 n
Sr2 Sr2 O2 45.85(13) 1_565 -101_444 n
Sr2 Sr2 O3 90.0 1_565 -101_344 n
Sr2 Sr2 O3 90.0 1_565 -101_444 n
Sr2 Sr2 O3 137.7(7) 1_565 -102_334 n
Sr2 Sr2 O3 42.3(7) 1_565 -102_344 n
Sr2 Sr2 Mg1 125.74(9) 1_565 -101_334 n
Sr2 Sr2 Mg1 54.26(9) 1_565 -101_344 n
Sr2 Sr2 Mg1 125.74(9) 1_565 -101_434 n
Sr2 Sr2 Sr2 122.32(9) 1_655 -101_334 n
Sr2 Sr2 Sr2 122.32(9) 1_655 -101_344 n
Sr2 Sr2 Sr2 57.68(9) 1_655 -101_434 n
Sr2 Sr2 Sr2 57.68(9) 1_655 -101_444 n
Sr2 Sr2 Mo1 125.74(9) 1_655 -101_334 n
Sr2 Sr2 Mo1 125.74(9) 1_655 -101_344 n
Sr2 Sr2 Mo1 54.26(9) 1_655 -101_434 n
Sr2 Sr2 Mo1 54.26(9) 1_655 -101_444 n
Sr2 Sr2 O2 90.0 1_655 1_555 n
Sr2 Sr2 O2 134.15(13) 1_655 -101_334 n
Sr2 Sr2 O2 134.15(13) 1_655 -101_344 n
Sr2 Sr2 O2 45.85(13) 1_655 -101_434 n
Sr2 Sr2 O2 45.85(13) 1_655 -101_444 n
Sr2 Sr2 O3 137.7(7) 1_655 -101_344 n
Sr2 Sr2 O3 42.3(7) 1_655 -101_444 n
Sr2 Sr2 O3 90.0 1_655 -102_334 n
Sr2 Sr2 O3 90.0 1_655 -102_344 n
Sr2 Sr2 Mg1 125.74(9) 1_655 -101_334 n
Sr2 Sr2 Mg1 125.74(9) 1_655 -101_344 n
Sr2 Sr2 Mg1 54.26(9) 1_655 -101_434 n
Sr2 Sr2 Sr2 64.64(18) -101_334 -101_344 n
Sr2 Sr2 Sr2 64.64(18) -101_334 -101_434 n
Sr2 Sr2 Sr2 98.25(33) -101_334 -101_444 n
Sr2 Sr2 Mo1 75.17(16) -101_334 -101_334 n
Sr2 Sr2 Mo1 111.64(9) -101_334 -101_344 n
Sr2 Sr2 Mo1 111.64(9) -101_334 -101_434 n
Sr2 Sr2 Mo1 173.42(31) -101_334 -101_444 n
Sr2 Sr2 O2 49.12(17) -101_334 1_555 n
Sr2 Sr2 O2 30.9(8) -101_334 -101_334 n
Sr2 Sr2 O2 83.5(5) -101_334 -101_344 n
Sr2 Sr2 O2 83.5(5) -101_334 -101_434 n
Sr2 Sr2 O2 129.2(8) -101_334 -101_444 n
Sr2 Sr2 O3 92.6(6) -101_334 -101_344 n
Sr2 Sr2 O3 146.71(15) -101_334 -101_444 n
Sr2 Sr2 O3 92.6(6) -101_334 -102_334 n
Sr2 Sr2 O3 146.71(15) -101_334 -102_344 n
Sr2 Sr2 Mg1 75.17(16) -101_334 -101_334 n
Sr2 Sr2 Mg1 111.64(9) -101_334 -101_344 n
Sr2 Sr2 Mg1 111.64(9) -101_334 -101_434 n
Sr2 Sr2 Sr2 98.25(33) -101_344 -101_434 n
Sr2 Sr2 Sr2 64.64(18) -101_344 -101_444 n
Sr2 Sr2 Mo1 111.64(9) -101_344 -101_334 n
Sr2 Sr2 Mo1 75.17(16) -101_344 -101_344 n
Sr2 Sr2 Mo1 173.42(31) -101_344 -101_434 n
Sr2 Sr2 Mo1 111.64(9) -101_344 -101_444 n
Sr2 Sr2 O2 49.12(17) -101_344 1_555 n
Sr2 Sr2 O2 83.5(5) -101_344 -101_334 n
Sr2 Sr2 O2 30.9(8) -101_344 -101_344 n
Sr2 Sr2 O2 129.2(8) -101_344 -101_434 n
Sr2 Sr2 O2 83.5(5) -101_344 -101_444 n
Sr2 Sr2 O3 92.6(6) -101_344 -101_344 n
Sr2 Sr2 O3 146.71(15) -101_344 -101_444 n
Sr2 Sr2 O3 146.71(15) -101_344 -102_334 n
Sr2 Sr2 O3 92.6(6) -101_344 -102_344 n
Sr2 Sr2 Mg1 111.64(9) -101_344 -101_334 n
Sr2 Sr2 Mg1 75.17(16) -101_344 -101_344 n
Sr2 Sr2 Mg1 173.42(31) -101_344 -101_434 n
Sr2 Sr2 Sr2 64.64(18) -101_434 -101_444 n
Sr2 Sr2 Mo1 111.64(9) -101_434 -101_334 n
Sr2 Sr2 Mo1 173.42(31) -101_434 -101_344 n
Sr2 Sr2 Mo1 75.17(16) -101_434 -101_434 n
Sr2 Sr2 Mo1 111.64(9) -101_434 -101_444 n
Sr2 Sr2 O2 49.12(17) -101_434 1_555 n
Sr2 Sr2 O2 83.5(5) -101_434 -101_334 n
Sr2 Sr2 O2 129.2(8) -101_434 -101_344 n
Sr2 Sr2 O2 30.9(8) -101_434 -101_434 n
Sr2 Sr2 O2 83.5(5) -101_434 -101_444 n
Sr2 Sr2 O3 146.71(15) -101_434 -101_344 n
Sr2 Sr2 O3 92.6(6) -101_434 -101_444 n
Sr2 Sr2 O3 92.6(6) -101_434 -102_334 n
Sr2 Sr2 O3 146.71(15) -101_434 -102_344 n
Sr2 Sr2 Mg1 111.64(9) -101_434 -101_334 n
Sr2 Sr2 Mg1 173.42(31) -101_434 -101_344 n
Sr2 Sr2 Mg1 75.17(16) -101_434 -101_434 n
Sr2 Sr2 Mo1 173.42(31) -101_444 -101_334 n
Sr2 Sr2 Mo1 111.64(9) -101_444 -101_344 n
Sr2 Sr2 Mo1 111.64(9) -101_444 -101_434 n
Sr2 Sr2 Mo1 75.17(16) -101_444 -101_444 n
Sr2 Sr2 O2 49.12(17) -101_444 1_555 n
Sr2 Sr2 O2 129.2(8) -101_444 -101_334 n
Sr2 Sr2 O2 83.5(5) -101_444 -101_344 n
Sr2 Sr2 O2 83.5(5) -101_444 -101_434 n
Sr2 Sr2 O2 30.9(8) -101_444 -101_444 n
Sr2 Sr2 O3 146.71(15) -101_444 -101_344 n
Sr2 Sr2 O3 92.6(6) -101_444 -101_444 n
Sr2 Sr2 O3 146.71(15) -101_444 -102_334 n
Sr2 Sr2 O3 92.6(6) -101_444 -102_344 n
Sr2 Sr2 Mg1 173.42(31) -101_444 -101_334 n
Sr2 Sr2 Mg1 111.64(9) -101_444 -101_344 n
Sr2 Sr2 Mg1 111.64(9) -101_444 -101_434 n
Mo1 Sr2 Mo1 71.49(18) -101_334 -101_344 n
Mo1 Sr2 Mo1 71.49(18) -101_334 -101_434 n
Mo1 Sr2 Mo1 111.4(4) -101_334 -101_444 n
Mo1 Sr2 O2 124.30(18) -101_334 1_555 n
Mo1 Sr2 O2 44.2(8) -101_334 -101_334 n
Mo1 Sr2 O2 95.6(4) -101_334 -101_344 n
Mo1 Sr2 O2 95.6(4) -101_334 -101_434 n
Mo1 Sr2 O2 155.6(8) -101_334 -101_444 n
Mo1 Sr2 O3 35.78(9) -101_334 -101_344 n
Mo1 Sr2 O3 93.0(6) -101_334 -101_444 n
Mo1 Sr2 O3 35.78(9) -101_334 -102_334 n
Mo1 Sr2 O3 93.0(6) -101_334 -102_344 n
Mo1 Sr2 Mg1 0.0 -101_334 -101_334 n
Mo1 Sr2 Mg1 71.49(18) -101_334 -101_344 n
Mo1 Sr2 Mg1 71.49(18) -101_334 -101_434 n
Mo1 Sr2 Mo1 111.4(4) -101_344 -101_434 n
Mo1 Sr2 Mo1 71.49(18) -101_344 -101_444 n
Mo1 Sr2 O2 124.30(18) -101_344 1_555 n
Mo1 Sr2 O2 95.6(4) -101_344 -101_334 n
Mo1 Sr2 O2 44.2(8) -101_344 -101_344 n
Mo1 Sr2 O2 155.6(8) -101_344 -101_434 n
Mo1 Sr2 O2 95.6(4) -101_344 -101_444 n
Mo1 Sr2 O3 35.78(9) -101_344 -101_344 n
Mo1 Sr2 O3 93.0(6) -101_344 -101_444 n
Mo1 Sr2 O3 93.0(6) -101_344 -102_334 n
Mo1 Sr2 O3 35.78(9) -101_344 -102_344 n
Mo1 Sr2 Mg1 71.49(18) -101_344 -101_334 n
Mo1 Sr2 Mg1 0.0 -101_344 -101_344 n
Mo1 Sr2 Mg1 111.4(4) -101_344 -101_434 n
Mo1 Sr2 Mo1 71.49(18) -101_434 -101_444 n
Mo1 Sr2 O2 124.30(18) -101_434 1_555 n
Mo1 Sr2 O2 95.6(4) -101_434 -101_334 n
Mo1 Sr2 O2 155.6(8) -101_434 -101_344 n
Mo1 Sr2 O2 44.2(8) -101_434 -101_434 n
Mo1 Sr2 O2 95.6(4) -101_434 -101_444 n
Mo1 Sr2 O3 93.0(6) -101_434 -101_344 n
Mo1 Sr2 O3 35.78(9) -101_434 -101_444 n
Mo1 Sr2 O3 35.78(9) -101_434 -102_334 n
Mo1 Sr2 O3 93.0(6) -101_434 -102_344 n
Mo1 Sr2 Mg1 71.49(18) -101_434 -101_334 n
Mo1 Sr2 Mg1 111.4(4) -101_434 -101_344 n
Mo1 Sr2 Mg1 0.0 -101_434 -101_434 n
Mo1 Sr2 O2 124.30(18) -101_444 1_555 n
Mo1 Sr2 O2 155.6(8) -101_444 -101_334 n
Mo1 Sr2 O2 95.6(4) -101_444 -101_344 n
Mo1 Sr2 O2 95.6(4) -101_444 -101_434 n
Mo1 Sr2 O2 44.2(8) -101_444 -101_444 n
Mo1 Sr2 O3 93.0(6) -101_444 -101_344 n
Mo1 Sr2 O3 35.78(9) -101_444 -101_444 n
Mo1 Sr2 O3 93.0(6) -101_444 -102_334 n
Mo1 Sr2 O3 35.78(9) -101_444 -102_344 n
Mo1 Sr2 Mg1 111.4(4) -101_444 -101_334 n
Mo1 Sr2 Mg1 71.49(18) -101_444 -101_344 n
Mo1 Sr2 Mg1 71.49(18) -101_444 -101_434 n
O2 Sr2 O2 80.1(8) 1_555 -101_334 n
O2 Sr2 O2 80.1(8) 1_555 -101_344 n
O2 Sr2 O2 80.1(8) 1_555 -101_434 n
O2 Sr2 O2 80.1(8) 1_555 -101_444 n
O2 Sr2 O3 132.3(7) 1_555 -101_344 n
O2 Sr2 O3 132.3(7) 1_555 -101_444 n
O2 Sr2 O3 132.3(7) 1_555 -102_334 n
O2 Sr2 O3 132.3(7) 1_555 -102_344 n
O2 Sr2 Mg1 124.30(18) 1_555 -101_334 n
O2 Sr2 Mg1 124.30(18) 1_555 -101_344 n
O2 Sr2 Mg1 124.30(18) 1_555 -101_434 n
O2 Sr2 O2 88.30(27) -101_334 -101_344 n
O2 Sr2 O2 88.30(27) -101_334 -101_434 n
O2 Sr2 O2 160.1(16) -101_334 -101_444 n
O2 Sr2 O3 66.5(8) -101_334 -101_344 n
O2 Sr2 O3 129.1(7) -101_334 -101_444 n
O2 Sr2 O3 66.5(8) -101_334 -102_334 n
O2 Sr2 O3 129.1(7) -101_334 -102_344 n
O2 Sr2 Mg1 44.2(8) -101_334 -101_334 n
O2 Sr2 Mg1 95.6(4) -101_334 -101_344 n
O2 Sr2 Mg1 95.6(4) -101_334 -101_434 n
O2 Sr2 O2 160.1(16) -101_344 -101_434 n
O2 Sr2 O2 88.30(27) -101_344 -101_444 n
O2 Sr2 O3 66.5(8) -101_344 -101_344 n
O2 Sr2 O3 129.1(7) -101_344 -101_444 n
O2 Sr2 O3 129.1(7) -101_344 -102_334 n
O2 Sr2 O3 66.5(8) -101_344 -102_344 n
O2 Sr2 Mg1 95.6(4) -101_344 -101_334 n
O2 Sr2 Mg1 44.2(8) -101_344 -101_344 n
O2 Sr2 Mg1 155.6(8) -101_344 -101_434 n
O2 Sr2 O2 88.30(27) -101_434 -101_444 n
O2 Sr2 O3 129.1(7) -101_434 -101_344 n
O2 Sr2 O3 66.5(8) -101_434 -101_444 n
O2 Sr2 O3 66.5(8) -101_434 -102_334 n
O2 Sr2 O3 129.1(7) -101_434 -102_344 n
O2 Sr2 Mg1 95.6(4) -101_434 -101_334 n
O2 Sr2 Mg1 155.6(8) -101_434 -101_344 n
O2 Sr2 Mg1 44.2(8) -101_434 -101_434 n
O2 Sr2 O3 129.1(7) -101_444 -101_344 n
O2 Sr2 O3 66.5(8) -101_444 -101_444 n
O2 Sr2 O3 129.1(7) -101_444 -102_334 n
O2 Sr2 O3 66.5(8) -101_444 -102_344 n
O2 Sr2 Mg1 155.6(8) -101_444 -101_334 n
O2 Sr2 Mg1 95.6(4) -101_444 -101_344 n
O2 Sr2 Mg1 95.6(4) -101_444 -101_434 n
O3 Sr2 O3 95.3(14) -101_344 -101_444 n
O3 Sr2 O3 63.0(8) -101_344 -102_334 n
O3 Sr2 O3 63.0(8) -101_344 -102_344 n
O3 Sr2 Mg1 35.78(9) -101_344 -101_334 n
O3 Sr2 Mg1 35.78(9) -101_344 -101_344 n
O3 Sr2 Mg1 93.0(6) -101_344 -101_434 n
O3 Sr2 O3 63.0(8) -101_444 -102_334 n
O3 Sr2 O3 63.0(8) -101_444 -102_344 n
O3 Sr2 Mg1 93.0(6) -101_444 -101_334 n
O3 Sr2 Mg1 93.0(6) -101_444 -101_344 n
O3 Sr2 Mg1 35.78(9) -101_444 -101_434 n
O3 Sr2 O3 95.3(14) -102_334 -102_344 n
O3 Sr2 Mg1 35.78(9) -102_334 -101_334 n
O3 Sr2 Mg1 93.0(6) -102_334 -101_344 n
O3 Sr2 Mg1 35.78(9) -102_334 -101_434 n
O3 Sr2 Mg1 93.0(6) -102_344 -101_334 n
O3 Sr2 Mg1 35.78(9) -102_344 -101_344 n
O3 Sr2 Mg1 93.0(6) -102_344 -101_434 n
Mg1 Sr2 Mg1 71.49(18) -101_334 -101_344 n
Mg1 Sr2 Mg1 71.49(18) -101_334 -101_434 n
Mg1 Sr2 Mg1 111.4(4) -101_344 -101_434 n
Sr1 Mo1 Sr1 70.30(15) 101_444 101_454 n
Sr1 Mo1 Sr1 70.30(15) 101_444 101_544 n
Sr1 Mo1 Sr1 109.01(29) 101_444 101_554 n
Sr1 Mo1 Sr2 69.79(10) 101_444 -101_334 n
Sr1 Mo1 Sr2 109.10(5) 101_444 -101_344 n
Sr1 Mo1 Sr2 109.10(5) 101_444 -101_434 n
Sr1 Mo1 Sr2 178.81(31) 101_444 -101_444 n
Sr1 Mo1 O1 54.51(14) 101_444 1_555 n
Sr1 Mo1 O3 57.1(9) 101_444 1_545 n
Sr1 Mo1 O3 127.3(9) 101_444 1_555 n
Sr1 Mo1 O3 57.1(9) 101_444 2_555 n
Sr1 Mo1 O3 127.3(9) 101_444 2_655 n
Sr1 Mo1 Sr1 109.01(29) 101_454 101_544 n
Sr1 Mo1 Sr1 70.30(15) 101_454 101_554 n
Sr1 Mo1 Sr2 109.10(5) 101_454 -101_334 n
Sr1 Mo1 Sr2 69.79(10) 101_454 -101_344 n
Sr1 Mo1 Sr2 178.81(31) 101_454 -101_434 n
Sr1 Mo1 Sr2 109.10(5) 101_454 -101_444 n
Sr1 Mo1 O1 54.51(14) 101_454 1_555 n
Sr1 Mo1 O3 127.3(9) 101_454 1_545 n
Sr1 Mo1 O3 57.1(9) 101_454 1_555 n
Sr1 Mo1 O3 57.1(9) 101_454 2_555 n
Sr1 Mo1 O3 127.3(9) 101_454 2_655 n
Sr1 Mo1 Sr1 70.30(15) 101_544 101_554 n
Sr1 Mo1 Sr2 109.10(5) 101_544 -101_334 n
Sr1 Mo1 Sr2 178.81(31) 101_544 -101_344 n
Sr1 Mo1 Sr2 69.79(10) 101_544 -101_434 n
Sr1 Mo1 Sr2 109.10(5) 101_544 -101_444 n
Sr1 Mo1 O1 54.51(14) 101_544 1_555 n
Sr1 Mo1 O3 57.1(9) 101_544 1_545 n
Sr1 Mo1 O3 127.3(9) 101_544 1_555 n
Sr1 Mo1 O3 127.3(9) 101_544 2_555 n
Sr1 Mo1 O3 57.1(9) 101_544 2_655 n
Sr1 Mo1 Sr2 178.81(31) 101_554 -101_334 n
Sr1 Mo1 Sr2 109.10(5) 101_554 -101_344 n
Sr1 Mo1 Sr2 109.10(5) 101_554 -101_434 n
Sr1 Mo1 Sr2 69.79(10) 101_554 -101_444 n
Sr1 Mo1 O1 54.51(14) 101_554 1_555 n
Sr1 Mo1 O3 127.3(9) 101_554 1_545 n
Sr1 Mo1 O3 57.1(9) 101_554 1_555 n
Sr1 Mo1 O3 127.3(9) 101_554 2_555 n
Sr1 Mo1 O3 57.1(9) 101_554 2_655 n
Sr2 Mo1 Sr2 71.49(18) -101_334 -101_344 n
Sr2 Mo1 Sr2 71.49(18) -101_334 -101_434 n
Sr2 Mo1 Sr2 111.4(4) -101_334 -101_444 n
Sr2 Mo1 O1 124.30(18) -101_334 1_555 n
Sr2 Mo1 O3 52.1(8) -101_334 1_545 n
Sr2 Mo1 O3 123.6(9) -101_334 1_555 n
Sr2 Mo1 O3 52.1(8) -101_334 2_555 n
Sr2 Mo1 O3 123.6(9) -101_334 2_655 n
Sr2 Mo1 Sr2 111.4(4) -101_344 -101_434 n
Sr2 Mo1 Sr2 71.49(18) -101_344 -101_444 n
Sr2 Mo1 O1 124.30(18) -101_344 1_555 n
Sr2 Mo1 O3 123.6(9) -101_344 1_545 n
Sr2 Mo1 O3 52.1(8) -101_344 1_555 n
Sr2 Mo1 O3 52.1(8) -101_344 2_555 n
Sr2 Mo1 O3 123.6(9) -101_344 2_655 n
Sr2 Mo1 Sr2 71.49(18) -101_434 -101_444 n
Sr2 Mo1 O1 124.30(18) -101_434 1_555 n
Sr2 Mo1 O3 52.1(8) -101_434 1_545 n
Sr2 Mo1 O3 123.6(9) -101_434 1_555 n
Sr2 Mo1 O3 123.6(9) -101_434 2_555 n
Sr2 Mo1 O3 52.1(8) -101_434 2_655 n
Sr2 Mo1 O1 124.30(18) -101_444 1_555 n
Sr2 Mo1 O3 123.6(9) -101_444 1_545 n
Sr2 Mo1 O3 52.1(8) -101_444 1_555 n
Sr2 Mo1 O3 123.6(9) -101_444 2_555 n
Sr2 Mo1 O3 52.1(8) -101_444 2_655 n
O1 Mo1 O3 93.1(13) 1_555 1_545 n
O1 Mo1 O3 93.1(13) 1_555 1_555 n
O1 Mo1 O3 93.1(13) 1_555 2_555 n
O1 Mo1 O3 93.1(13) 1_555 2_655 n
O3 Mo1 O3 173.8(25) 1_545 1_555 n
O3 Mo1 O3 89.83(13) 1_545 2_555 n
O3 Mo1 O3 89.83(13) 1_545 2_655 n
O3 Mo1 O3 89.83(13) 1_555 2_555 n
O3 Mo1 O3 89.83(13) 1_555 2_655 n
O3 Mo1 O3 173.8(25) 2_555 2_655 n
Sr1 O1 Sr1 90.0 101_444 101_454 n
Sr1 O1 Sr1 90.0 101_444 101_544 n
Sr1 O1 Sr1 179.9802 101_444 101_554 n
Sr1 O1 Mo1 90.0 101_444 1_555 n
Sr1 O1 Mo1 90.0 101_444 -1_555 n
Sr1 O1 Mg1 90.0 101_444 1_555 n
Sr1 O1 Mg1 90.0 101_444 -1_555 n
Sr1 O1 Sr1 179.972 101_454 101_544 n
Sr1 O1 Sr1 90.0 101_454 101_554 n
Sr1 O1 Mo1 90.0 101_454 1_555 n
Sr1 O1 Mo1 90.0 101_454 -1_555 n
Sr1 O1 Mg1 90.0 101_454 1_555 n
Sr1 O1 Mg1 90.0 101_454 -1_555 n
Sr1 O1 Sr1 90.0 101_544 101_554 n
Sr1 O1 Mo1 90.0 101_544 1_555 n
Sr1 O1 Mo1 90.0 101_544 -1_555 n
Sr1 O1 Mg1 90.0 101_544 1_555 n
Sr1 O1 Mg1 90.0 101_544 -1_555 n
Sr1 O1 Mo1 90.0 101_554 1_555 n
Sr1 O1 Mo1 90.0 101_554 -1_555 n
Sr1 O1 Mg1 90.0 101_554 1_555 n
Sr1 O1 Mg1 90.0 101_554 -1_555 n
Mo1 O1 Mo1 180.0 1_555 -1_555 n
Mo1 O1 Mg1 0.0 1_555 1_555 n
Mo1 O1 Mg1 180.0 1_555 -1_555 n
Mo1 O1 Mg1 180.0 -1_555 1_555 n
Mo1 O1 Mg1 0.0 -1_555 -1_555 n
Mg1 O1 Mg1 180.0 1_555 -1_555 n
Sr2 O2 Sr2 99.9(8) 1_555 -101_334 n
Sr2 O2 Sr2 99.9(8) 1_555 -101_344 n
Sr2 O2 Sr2 99.9(8) 1_555 -101_434 n
Sr2 O2 Sr2 99.9(8) 1_555 -101_444 n
Sr2 O2 Mg1 180.0 1_555 1_555 n
Sr2 O2 Sr2 88.30(27) -101_334 -101_344 n
Sr2 O2 Sr2 88.30(27) -101_334 -101_434 n
Sr2 O2 Sr2 160.1(16) -101_334 -101_444 n
Sr2 O2 Mg1 80.1(8) -101_334 1_555 n
Sr2 O2 Sr2 160.1(16) -101_344 -101_434 n
Sr2 O2 Sr2 88.30(27) -101_344 -101_444 n
Sr2 O2 Mg1 80.1(8) -101_344 1_555 n
Sr2 O2 Sr2 88.30(27) -101_434 -101_444 n
Sr2 O2 Mg1 80.1(8) -101_434 1_555 n
Sr2 O2 Mg1 80.1(8) -101_444 1_555 n
Sr1 O3 Sr1 86.5(11) 101_454 101_554 n
Sr1 O3 Sr2 89.06(15) 101_454 -101_344 n
Sr1 O3 Sr2 175.6(12) 101_454 -101_444 n
Sr1 O3 Mo1 87.8(9) 101_454 1_555 n
Sr1 O3 Mo1 87.8(9) 101_454 1_565 n
Sr1 O3 Mg1 87.8(9) 101_454 1_555 n
Sr1 O3 Mg1 87.8(9) 101_454 1_565 n
Sr1 O3 Sr2 175.6(12) 101_554 -101_344 n
Sr1 O3 Sr2 89.06(15) 101_554 -101_444 n
Sr1 O3 Mo1 87.8(9) 101_554 1_555 n
Sr1 O3 Mo1 87.8(9) 101_554 1_565 n
Sr1 O3 Mg1 87.8(9) 101_554 1_555 n
Sr1 O3 Mg1 87.8(9) 101_554 1_565 n
Sr2 O3 Sr2 95.3(14) -101_344 -101_444 n
Sr2 O3 Mo1 92.1(8) -101_344 1_555 n
Sr2 O3 Mo1 92.1(8) -101_344 1_565 n
Sr2 O3 Mg1 92.1(8) -101_344 1_555 n
Sr2 O3 Mg1 92.1(8) -101_344 1_565 n
Sr2 O3 Mo1 92.1(8) -101_444 1_555 n
Sr2 O3 Mo1 92.1(8) -101_444 1_565 n
Sr2 O3 Mg1 92.1(8) -101_444 1_555 n
Sr2 O3 Mg1 92.1(8) -101_444 1_565 n
Mo1 O3 Mo1 173.8(25) 1_555 1_565 n
Mo1 O3 Mg1 0.0 1_555 1_555 n
Mo1 O3 Mg1 173.8(25) 1_555 1_565 n
Mo1 O3 Mg1 173.8(25) 1_565 1_555 n
Mo1 O3 Mg1 0.0 1_565 1_565 n
Mg1 O3 Mg1 173.8(25) 1_555 1_565 n
Sr1 Mg1 Sr1 70.30(15) 101_444 101_454 n
Sr1 Mg1 Sr1 70.30(15) 101_444 101_544 n
Sr1 Mg1 Sr1 109.01(29) 101_444 101_554 n
Sr1 Mg1 Sr2 69.79(10) 101_444 -101_334 n
Sr1 Mg1 Sr2 109.10(5) 101_444 -101_344 n
Sr1 Mg1 Sr2 109.10(5) 101_444 -101_434 n
Sr1 Mg1 Sr2 178.81(31) 101_444 -101_444 n
Sr1 Mg1 O1 54.51(14) 101_444 1_555 n
Sr1 Mg1 O2 125.49(14) 101_444 1_555 n
Sr1 Mg1 O3 57.1(9) 101_444 1_545 n
Sr1 Mg1 O3 127.3(9) 101_444 1_555 n
Sr1 Mg1 O3 57.1(9) 101_444 2_555 n
Sr1 Mg1 O3 127.3(9) 101_444 2_655 n
Sr1 Mg1 Sr1 109.01(29) 101_454 101_544 n
Sr1 Mg1 Sr1 70.30(15) 101_454 101_554 n
Sr1 Mg1 Sr2 109.10(5) 101_454 -101_334 n
Sr1 Mg1 Sr2 69.79(10) 101_454 -101_344 n
Sr1 Mg1 Sr2 178.81(31) 101_454 -101_434 n
Sr1 Mg1 Sr2 109.10(5) 101_454 -101_444 n
Sr1 Mg1 O1 54.51(14) 101_454 1_555 n
Sr1 Mg1 O2 125.49(14) 101_454 1_555 n
Sr1 Mg1 O3 127.3(9) 101_454 1_545 n
Sr1 Mg1 O3 57.1(9) 101_454 1_555 n
Sr1 Mg1 O3 57.1(9) 101_454 2_555 n
Sr1 Mg1 O3 127.3(9) 101_454 2_655 n
Sr1 Mg1 Sr1 70.30(15) 101_544 101_554 n
Sr1 Mg1 Sr2 109.10(5) 101_544 -101_334 n
Sr1 Mg1 Sr2 178.81(31) 101_544 -101_344 n
Sr1 Mg1 Sr2 69.79(10) 101_544 -101_434 n
Sr1 Mg1 Sr2 109.10(5) 101_544 -101_444 n
Sr1 Mg1 O1 54.51(14) 101_544 1_555 n
Sr1 Mg1 O2 125.49(14) 101_544 1_555 n
Sr1 Mg1 O3 57.1(9) 101_544 1_545 n
Sr1 Mg1 O3 127.3(9) 101_544 1_555 n
Sr1 Mg1 O3 127.3(9) 101_544 2_555 n
Sr1 Mg1 O3 57.1(9) 101_544 2_655 n
Sr1 Mg1 Sr2 178.81(31) 101_554 -101_334 n
Sr1 Mg1 Sr2 109.10(5) 101_554 -101_344 n
Sr1 Mg1 Sr2 109.10(5) 101_554 -101_434 n
Sr1 Mg1 Sr2 69.79(10) 101_554 -101_444 n
Sr1 Mg1 O1 54.51(14) 101_554 1_555 n
Sr1 Mg1 O2 125.49(14) 101_554 1_555 n
Sr1 Mg1 O3 127.3(9) 101_554 1_545 n
Sr1 Mg1 O3 57.1(9) 101_554 1_555 n
Sr1 Mg1 O3 127.3(9) 101_554 2_555 n
Sr1 Mg1 O3 57.1(9) 101_554 2_655 n
Sr2 Mg1 Sr2 71.49(18) -101_334 -101_344 n
Sr2 Mg1 Sr2 71.49(18) -101_334 -101_434 n
Sr2 Mg1 Sr2 111.4(4) -101_334 -101_444 n
Sr2 Mg1 O1 124.30(18) -101_334 1_555 n
Sr2 Mg1 O2 55.70(18) -101_334 1_555 n
Sr2 Mg1 O3 52.1(8) -101_334 1_545 n
Sr2 Mg1 O3 123.6(9) -101_334 1_555 n
Sr2 Mg1 O3 52.1(8) -101_334 2_555 n
Sr2 Mg1 O3 123.6(9) -101_334 2_655 n
Sr2 Mg1 Sr2 111.4(4) -101_344 -101_434 n
Sr2 Mg1 Sr2 71.49(18) -101_344 -101_444 n
Sr2 Mg1 O1 124.30(18) -101_344 1_555 n
Sr2 Mg1 O2 55.70(18) -101_344 1_555 n
Sr2 Mg1 O3 123.6(9) -101_344 1_545 n
Sr2 Mg1 O3 52.1(8) -101_344 1_555 n
Sr2 Mg1 O3 52.1(8) -101_344 2_555 n
Sr2 Mg1 O3 123.6(9) -101_344 2_655 n
Sr2 Mg1 Sr2 71.49(18) -101_434 -101_444 n
Sr2 Mg1 O1 124.30(18) -101_434 1_555 n
Sr2 Mg1 O2 55.70(18) -101_434 1_555 n
Sr2 Mg1 O3 52.1(8) -101_434 1_545 n
Sr2 Mg1 O3 123.6(9) -101_434 1_555 n
Sr2 Mg1 O3 123.6(9) -101_434 2_555 n
Sr2 Mg1 O3 52.1(8) -101_434 2_655 n
Sr2 Mg1 O1 124.30(18) -101_444 1_555 n
Sr2 Mg1 O2 55.70(18) -101_444 1_555 n
Sr2 Mg1 O3 123.6(9) -101_444 1_545 n
Sr2 Mg1 O3 52.1(8) -101_444 1_555 n
Sr2 Mg1 O3 123.6(9) -101_444 2_555 n
Sr2 Mg1 O3 52.1(8) -101_444 2_655 n
O1 Mg1 O2 180.0 1_555 1_555 n
O1 Mg1 O3 93.1(13) 1_555 1_545 n
O1 Mg1 O3 93.1(13) 1_555 1_555 n
O1 Mg1 O3 93.1(13) 1_555 2_555 n
O1 Mg1 O3 93.1(13) 1_555 2_655 n
O2 Mg1 O3 86.9(13) 1_555 1_545 n
O2 Mg1 O3 86.9(13) 1_555 1_555 n
O2 Mg1 O3 86.9(13) 1_555 2_555 n
O2 Mg1 O3 86.9(13) 1_555 2_655 n
O3 Mg1 O3 173.8(25) 1_545 1_555 n
O3 Mg1 O3 89.83(13) 1_545 2_555 n
O3 Mg1 O3 89.83(13) 1_545 2_655 n
O3 Mg1 O3 89.83(13) 1_555 2_555 n
O3 Mg1 O3 89.83(13) 1_555 2_655 n
O3 Mg1 O3 173.8(25) 2_555 2_655 n

loop_
_geom_bond_atom_site_label_1
_geom_bond_atom_site_label_2
_geom_bond_distance
_geom_bond_site_symmetry_2
_geom_bond_publ_flag
Sr1 Sr1 3.938950(10) 1_455 n
Sr1 Sr1 3.938950(10) 1_545 n
Sr1 Sr1 3.938950(10) 1_565 n
Sr1 Sr1 3.938950(10) 1_655 n
Sr1 Sr2 3.886(7) 1_555 n
Sr1 Sr2 3.886(7) -1_556 n
Sr1 Mo1 3.421(6) 101_445 n
Sr1 Mo1 3.421(6) 101_455 n
Sr1 Mo1 3.421(6) 101_545 n
Sr1 Mo1 3.421(6) 101_555 n
Sr1 Mo1 3.421(6) -101_334 n
Sr1 Mo1 3.421(6) -101_344 n
Sr1 Mo1 3.421(6) -101_434 n
Sr1 Mo1 3.421(6) -101_444 n
Sr1 O1 2.785260(10) 101_445 n
Sr1 O1 2.785260(10) 101_455 n
Sr1 O1 2.785260(10) 101_545 n
Sr1 O1 2.785260(10) 101_555 n
Sr1 O3 2.873(30) 101_445 n
Sr1 O3 2.873(30) 101_545 n
Sr1 O3 2.873(30) 102_545 n
Sr1 O3 2.873(30) 102_555 n
Sr1 O3 2.873(30) -101_344 n
Sr1 O3 2.873(30) -101_444 n
Sr1 O3 2.873(30) -102_334 n
Sr1 O3 2.873(30) -102_344 n
Sr1 Mg1 3.421(6) 101_445 n
Sr1 Mg1 3.421(6) 101_455 n
Sr1 Mg1 3.421(6) 101_545 n
Sr1 Mg1 3.421(6) 101_555 n
Sr1 Mg1 3.421(6) -101_334 n
Sr1 Mg1 3.421(6) -101_344 n
Sr1 Mg1 3.421(6) -101_434 n
Sr1 Mg1 3.421(6) -101_444 n
Sr2 Sr1 3.886(7) 1_555 n
Sr2 Sr2 3.938950(10) 1_455 n
Sr2 Sr2 3.938950(10) 1_545 n
Sr2 Sr2 3.938950(10) 1_565 n
Sr2 Sr2 3.938950(10) 1_655 n
Sr2 Sr2 3.684(9) -101_334 n
Sr2 Sr2 3.684(9) -101_344 n
Sr2 Sr2 3.684(9) -101_434 n
Sr2 Sr2 3.684(9) -101_444 n
Sr2 Mo1 3.372(7) -101_334 n
Sr2 Mo1 3.372(7) -101_344 n
Sr2 Mo1 3.372(7) -101_434 n
Sr2 Mo1 3.372(7) -101_444 n
Sr2 O2 1.92(4) 1_555 n
Sr2 O2 2.828(7) -101_334 n
Sr2 O2 2.828(7) -101_344 n
Sr2 O2 2.828(7) -101_434 n
Sr2 O2 2.828(7) -101_444 n
Sr2 O3 2.664(29) -101_344 n
Sr2 O3 2.664(29) -101_444 n
Sr2 O3 2.664(29) -102_334 n
Sr2 O3 2.664(29) -102_344 n
Sr2 Mg1 3.372(7) -101_334 n
Sr2 Mg1 3.372(7) -101_344 n
Sr2 Mg1 3.372(7) -101_434 n
Sr2 Mg1 3.372(7) -101_444 n
Mo1 Sr1 3.421(6) 101_444 n
Mo1 Sr1 3.421(6) 101_454 n
Mo1 Sr1 3.421(6) 101_544 n
Mo1 Sr1 3.421(6) 101_554 n
Mo1 Sr2 3.372(7) -101_334 n
Mo1 Sr2 3.372(7) -101_344 n
Mo1 Sr2 3.372(7) -101_434 n
Mo1 Sr2 3.372(7) -101_444 n
Mo1 O1 1.986(11) 1_555 n
Mo1 O2 2.39(4) 1_555 n
Mo1 O3 1.9723(23) 1_545 n
Mo1 O3 1.9723(23) 1_555 n
Mo1 O3 1.9723(23) 2_555 n
Mo1 O3 1.9723(23) 2_655 n
O1 Sr1 2.785260(10) 101_444 n
O1 Sr1 2.785260(10) 101_454 n
O1 Sr1 2.785260(10) 101_544 n
O1 Sr1 2.785260(10) 101_554 n
O1 Mo1 1.986(11) 1_555 n
O1 Mo1 1.986(11) -1_555 n
O1 Mg1 1.986(11) 1_555 n
O1 Mg1 1.986(11) -1_555 n
O2 Sr2 1.92(4) 1_555 n
O2 Sr2 2.828(7) -101_334 n
O2 Sr2 2.828(7) -101_344 n
O2 Sr2 2.828(7) -101_434 n
O2 Sr2 2.828(7) -101_444 n
O2 Mo1 2.39(4) 1_555 n
O2 Mg1 2.39(4) 1_555 n
O3 Sr1 2.873(30) 101_454 n
O3 Sr1 2.873(30) 101_554 n
O3 Sr2 2.664(29) -101_344 n
O3 Sr2 2.664(29) -101_444 n
O3 Mo1 1.9723(23) 1_555 n
O3 Mo1 1.9723(23) 1_565 n
O3 Mg1 1.9723(23) 1_555 n
O3 Mg1 1.9723(23) 1_565 n
Mg1 Sr1 3.421(6) 101_444 n
Mg1 Sr1 3.421(6) 101_454 n
Mg1 Sr1 3.421(6) 101_544 n
Mg1 Sr1 3.421(6) 101_554 n
Mg1 Sr2 3.372(7) -101_334 n
Mg1 Sr2 3.372(7) -101_344 n
Mg1 Sr2 3.372(7) -101_434 n
Mg1 Sr2 3.372(7) -101_444 n
Mg1 O1 1.986(11) 1_555 n
Mg1 O2 2.39(4) 1_555 n
Mg1 O3 1.9723(23) 1_545 n
Mg1 O3 1.9723(23) 1_555 n
Mg1 O3 1.9723(23) 2_555 n
Mg1 O3 1.9723(23) 2_655 n

loop_
_pd_block_diffractogram_id
2006-10-06T09:09|FINAL_H_01|jbc|panalytical
